data_4308537
loop_
_publ_author_name
'Subhadip Neogi'
'Parimal K. Bharadwaj'

_publ_section_title
;
An Infinite Water Chain Passes through an Array of Zn(II) Metallocycles
Built with a Podand Bearing Terminal Carboxylates
;
_journal_name_full 'Inorganic Chemistry'
_journal_page_first 816
_journal_page_last 818
_journal_paper_doi 10.1021/ic048489a
_journal_volume 44
_journal_year 2005
_chemical_formula_moiety 'C54 H72 N2 O29 Zn2'
_chemical_formula_sum 'C54 H72 N2 O29 Zn2'
_chemical_formula_weight 1343.88
_chemical_name_systematic
;
 ?
;
_space_group_IT_number 2
_symmetry_cell_setting triclinic
_symmetry_space_group_name_Hall '-P 1'
_symmetry_space_group_name_H-M 'P -1'
_atom_sites_solution_hydrogens geom
_atom_sites_solution_primary direct
_atom_sites_solution_secondary difmap
_cell_angle_alpha 89.721(5)
_cell_angle_beta 81.283(5)
_cell_angle_gamma 70.265(5)
_cell_formula_units_Z 2
_cell_length_a 11.003(5)
_cell_length_b 12.974(5)
_cell_length_c 22.041(5)
_cell_measurement_reflns_used 999
_cell_measurement_temperature 100
_cell_measurement_theta_max 28.23
_cell_measurement_theta_min 2.04
_cell_volume 2923.8(19)
_computing_cell_refinement 'SAINT 6.45 ( Bruker, 2003)'
_computing_data_collection 'SMART 5.628 (Bruker, 2003)'
_computing_data_reduction 'SAINT 6.45 ( Bruker, 2003)'
_computing_molecular_graphics 'Diamond 2.1'
_computing_structure_refinement 'SHELXL-97 (Sheldrick, 1997)'
_computing_structure_solution SIR-97
_diffrn_ambient_temperature 100
_diffrn_measured_fraction_theta_full 0.960
_diffrn_measured_fraction_theta_max 0.960
_diffrn_measurement_device_type 'Bruker SMART APEX'
_diffrn_measurement_method /w-scans
_diffrn_radiation_monochromator graphite
_diffrn_radiation_source 'fine-focus sealed tube'
_diffrn_radiation_type MoK\a
_diffrn_radiation_wavelength 0.71069
_diffrn_reflns_av_R_equivalents 0.0395
_diffrn_reflns_av_sigmaI/netI 0.1015
_diffrn_reflns_limit_h_max 14
_diffrn_reflns_limit_h_min -14
_diffrn_reflns_limit_k_max 17
_diffrn_reflns_limit_k_min -14
_diffrn_reflns_limit_l_max 29
_diffrn_reflns_limit_l_min -21
_diffrn_reflns_number 19866
_diffrn_reflns_theta_full 28.32
_diffrn_reflns_theta_max 28.32
_diffrn_reflns_theta_min 1.99
_diffrn_standards_decay_% <0.05
_exptl_absorpt_coefficient_mu 0.914
_exptl_absorpt_correction_T_max 0.9304
_exptl_absorpt_correction_T_min 0.8982
_exptl_absorpt_correction_type empirical
_exptl_absorpt_process_details 'SADABS 2.10 (Bruker 2003)'
_exptl_crystal_colour colorless
_exptl_crystal_density_diffrn 1.526
_exptl_crystal_density_method 'not measured'
_exptl_crystal_description rectangular
_exptl_crystal_F_000 1404
_exptl_crystal_size_max 0.12
_exptl_crystal_size_mid 0.10
_exptl_crystal_size_min 0.08
_refine_diff_density_max 0.850
_refine_diff_density_min -0.478
_refine_diff_density_rms 0.108
_refine_ls_extinction_method none
_refine_ls_goodness_of_fit_ref 0.985
_refine_ls_hydrogen_treatment mixed
_refine_ls_matrix_type full
_refine_ls_number_parameters 737
_refine_ls_number_reflns 14012
_refine_ls_number_restraints 0
_refine_ls_restrained_S_all 0.985
_refine_ls_R_factor_all 0.1046
_refine_ls_R_factor_gt 0.0653
_refine_ls_shift/su_max 0.001
_refine_ls_shift/su_mean 0.000
_refine_ls_structure_factor_coef Fsqd
_refine_ls_weighting_details 'calc w=1/[\s^2^(Fo^2^)+(0.0683P)^2^+0.0000P] where P=(Fo^2^+2Fc^2^)/3'
_refine_ls_weighting_scheme calc
_refine_ls_wR_factor_gt 0.1376
_refine_ls_wR_factor_ref 0.1570
_reflns_number_gt 9382
_reflns_number_total 14012
_reflns_threshold_expression >2sigma(I)
_cod_data_source_file ic048489asi20041028_100750.cif
_cod_data_source_block {Zn2(ptaH)2.11H2O}n
_cod_depositor_comments
;
The following automatic conversions were performed:
'_symmetry_cell_setting' value 'Triclinic' changed to 'triclinic'
according to '/home/saulius/struct/CIF-dictionaries/cif_core.dic'
dictionary named 'cif_core.dic' version 2.4.1 from 2010-06-29.

Automatic conversion script
Id: cif_fix_enum 1527 2010-12-29 10:47:43Z saulius 
;
_cod_database_code 4308537

loop_
_symmetry_equiv_pos_as_xyz
'x, y, z'
'-x, -y, -z'

loop_
_atom_site_label
_atom_site_type_symbol
_atom_site_fract_x
_atom_site_fract_y
_atom_site_fract_z
_atom_site_U_iso_or_equiv
_atom_site_adp_type
_atom_site_occupancy
_atom_site_symmetry_multiplicity
_atom_site_calc_flag
_atom_site_refinement_flags
_atom_site_disorder_assembly
_atom_site_disorder_group
Zn1 Zn 0.42972(4) 0.15315(3) 0.181187(19) 0.01458(11) Uani 1 1 d . . .
Zn2 Zn -0.45655(4) 0.86740(4) 0.31498(2) 0.01801(12) Uani 1 1 d . . .
O1 O 0.0436(3) 0.3410(2) 0.53325(11) 0.0205(6) Uani 1 1 d . . .
O2 O 0.3634(3) 0.1595(2) 0.26932(12) 0.0210(6) Uani 1 1 d . . .
O3 O 0.2086(3) 0.3014(2) 0.24118(12) 0.0232(6) Uani 1 1 d . . .
O4 O -0.2967(3) 0.4062(2) 0.57075(12) 0.0219(6) Uani 1 1 d . . .
O5 O -0.4092(3) 0.6206(2) 0.31849(14) 0.0324(7) Uani 1 1 d . . .
O6 O -0.4764(3) 0.7713(2) 0.37942(13) 0.0367(8) Uani 1 1 d . . .
O7 O -0.1076(3) 0.1333(2) 0.53945(12) 0.0214(6) Uani 1 1 d . . .
O8 O -0.4079(3) 0.9687(3) 0.36153(14) 0.0349(8) Uani 1 1 d . . .
O9 O -0.3131(3) 1.0601(2) 0.29438(12) 0.0258(7) Uani 1 1 d . . .
O10 O 0.2821(3) 0.5856(2) -0.05001(12) 0.0192(6) Uani 1 1 d . . .
O11 O 0.4986(3) 0.2708(2) 0.15981(12) 0.0195(6) Uani 1 1 d . . .
O12 O 0.4330(3) 0.4318(2) 0.21102(12) 0.0228(6) Uani 1 1 d . . .
O13 O -0.0472(3) 0.6398(2) -0.02971(11) 0.0199(6) Uani 1 1 d . . .
O14 O -0.2179(3) 0.7467(2) 0.25809(12) 0.0285(7) Uani 1 1 d . . .
O15 O -0.4029(3) 0.8397(2) 0.22624(12) 0.0212(6) Uani 1 1 d . . .
O16 O 0.1176(3) 0.8549(2) -0.05176(11) 0.0175(6) Uani 1 1 d . . .
O17 O 0.2943(3) 1.0197(2) 0.17873(13) 0.0275(7) Uani 1 1 d . . .
O18 O 0.3793(3) 1.1051(2) 0.10671(12) 0.0211(6) Uani 1 1 d . . .
OW10 O 0.6030(3) 0.0356(2) 0.18823(14) 0.0186(6) Uani 1 1 d . . .
N1 N -0.1059(3) 0.2807(3) 0.62888(14) 0.0173(7) Uani 1 1 d . . .
N2 N 0.1092(3) 0.6868(2) -0.12541(13) 0.0143(6) Uani 1 1 d . . .
C1 C 0.0075(4) 0.3156(3) 0.63855(17) 0.0195(8) Uani 1 1 d . . .
H1A H -0.0220 0.3944 0.6465 0.023 Uiso 1 1 calc R . .
H1B H 0.0449 0.2804 0.6736 0.023 Uiso 1 1 calc R . .
C2 C 0.1086(4) 0.2830(4) 0.58139(18) 0.0237(9) Uani 1 1 d . . .
H2A H 0.1836 0.3038 0.5860 0.028 Uiso 1 1 calc R . .
H2B H 0.1379 0.2044 0.5727 0.028 Uiso 1 1 calc R . .
C3 C 0.1025(4) 0.3135(3) 0.47330(17) 0.0170(8) Uani 1 1 d . . .
C4 C 0.2218(4) 0.2311(3) 0.45535(18) 0.0205(8) Uani 1 1 d . . .
H4 H 0.2680 0.1906 0.4846 0.025 Uiso 1 1 calc R . .
C5 C 0.2714(4) 0.2099(3) 0.39321(18) 0.0217(9) Uani 1 1 d . . .
H5 H 0.3512 0.1544 0.3810 0.026 Uiso 1 1 calc R . .
C6 C 0.2042(4) 0.2698(3) 0.34885(18) 0.0179(8) Uani 1 1 d . . .
C7 C 0.0845(4) 0.3519(3) 0.36829(18) 0.0190(8) Uani 1 1 d . . .
H7 H 0.0377 0.3923 0.3392 0.023 Uiso 1 1 calc R . .
C8 C 0.0341(4) 0.3746(3) 0.42984(17) 0.0190(8) Uani 1 1 d . . .
H8 H -0.0453 0.4305 0.4421 0.023 Uiso 1 1 calc R . .
C9 C 0.2594(4) 0.2448(3) 0.28253(18) 0.0195(8) Uani 1 1 d . . .
C10 C -0.2343(4) 0.3528(3) 0.66511(17) 0.0198(8) Uani 1 1 d . . .
H10A H -0.2201 0.3762 0.7044 0.024 Uiso 1 1 calc R . .
H10B H -0.2940 0.3119 0.6729 0.024 Uiso 1 1 calc R . .
C11 C -0.2930(4) 0.4517(3) 0.62906(17) 0.0215(9) Uani 1 1 d . . .
H11A H -0.3803 0.4949 0.6491 0.026 Uiso 1 1 calc R . .
H11B H -0.2390 0.4978 0.6246 0.026 Uiso 1 1 calc R . .
C12 C -0.3317(4) 0.4766(3) 0.52444(18) 0.0194(8) Uani 1 1 d . . .
C13 C -0.3142(4) 0.4254(3) 0.46740(18) 0.0222(9) Uani 1 1 d . . .
H13 H -0.2806 0.3493 0.4626 0.027 Uiso 1 1 calc R . .
C14 C -0.3472(4) 0.4885(3) 0.41696(19) 0.0239(9) Uani 1 1 d . . .
H14 H -0.3345 0.4548 0.3782 0.029 Uiso 1 1 calc R . .
C15 C -0.3989(4) 0.6017(3) 0.42511(19) 0.0217(9) Uani 1 1 d . . .
C16 C -0.4181(4) 0.6518(3) 0.48267(19) 0.0242(9) Uani 1 1 d . . .
H16 H -0.4535 0.7278 0.4878 0.029 Uiso 1 1 calc R . .
C17 C -0.3849(4) 0.5894(3) 0.53281(19) 0.0242(9) Uani 1 1 d . . .
H17 H -0.3982 0.6231 0.5716 0.029 Uiso 1 1 calc R . .
C18 C -0.4318(4) 0.6697(3) 0.36911(19) 0.0230(9) Uani 1 1 d . . .
C19 C -0.0790(4) 0.1611(3) 0.64031(17) 0.0205(8) Uani 1 1 d . . .
H19A H -0.1055 0.1524 0.6835 0.025 Uiso 1 1 calc R . .
H19B H 0.0139 0.1209 0.6297 0.025 Uiso 1 1 calc R . .
C20 C -0.1537(4) 0.1163(3) 0.60190(17) 0.0211(8) Uani 1 1 d . . .
H20A H -0.1365 0.0389 0.6081 0.025 Uiso 1 1 calc R . .
H20B H -0.2470 0.1551 0.6125 0.025 Uiso 1 1 calc R . .
C21 C -0.1691(4) 1.1068(3) 0.49535(17) 0.0194(8) Uani 1 1 d . . .
C22 C -0.2659(4) 1.0595(3) 0.50759(18) 0.0223(9) Uani 1 1 d . . .
H22 H -0.2940 1.0447 0.5476 0.027 Uiso 1 1 calc R . .
C23 C -0.3194(4) 1.0349(3) 0.45904(18) 0.0217(9) Uani 1 1 d . . .
H23 H -0.3828 1.0018 0.4667 0.026 Uiso 1 1 calc R . .
C24 C -0.2804(4) 1.0585(3) 0.39892(18) 0.0199(8) Uani 1 1 d . . .
C25 C -0.1850(4) 1.1068(3) 0.38812(18) 0.0211(8) Uani 1 1 d . . .
H25 H -0.1584 1.1234 0.3483 0.025 Uiso 1 1 calc R . .
C26 C -0.1289(4) 1.1305(3) 0.43564(17) 0.0195(8) Uani 1 1 d . . .
H26 H -0.0644 1.1624 0.4278 0.023 Uiso 1 1 calc R . .
C27 C -0.3377(4) 1.0276(3) 0.34777(19) 0.0244(9) Uani 1 1 d . . .
C28 C 0.2413(4) 0.6072(3) -0.15149(17) 0.0180(8) Uani 1 1 d . . .
H28A H 0.3027 0.6460 -0.1616 0.022 Uiso 1 1 calc R . .
H28B H 0.2359 0.5710 -0.1889 0.022 Uiso 1 1 calc R . .
C29 C 0.2885(4) 0.5227(3) -0.10456(17) 0.0187(8) Uani 1 1 d . . .
H29A H 0.2326 0.4785 -0.0969 0.022 Uiso 1 1 calc R . .
H29B H 0.3775 0.4747 -0.1188 0.022 Uiso 1 1 calc R . .
C30 C 0.3241(4) 0.5285(3) 0.00013(18) 0.0177(8) Uani 1 1 d . . .
C31 C 0.3904(4) 0.4171(3) -0.00188(18) 0.0191(8) Uani 1 1 d . . .
H31 H 0.4094 0.3755 -0.0386 0.023 Uiso 1 1 calc R . .
C32 C 0.4284(4) 0.3676(3) 0.05141(18) 0.0191(8) Uani 1 1 d . . .
H32 H 0.4719 0.2923 0.0503 0.023 Uiso 1 1 calc R . .
C33 C 0.4026(4) 0.4286(3) 0.10653(17) 0.0167(8) Uani 1 1 d . . .
C34 C 0.3363(4) 0.5418(3) 0.10697(18) 0.0192(8) Uani 1 1 d . . .
H34 H 0.3181 0.5839 0.1434 0.023 Uiso 1 1 calc R . .
C35 C 0.2975(4) 0.5918(3) 0.05463(18) 0.0190(8) Uani 1 1 d . . .
H35 H 0.2540 0.6671 0.0556 0.023 Uiso 1 1 calc R . .
C36 C 0.4460(3) 0.3740(3) 0.16397(17) 0.0168(8) Uani 1 1 d . . .
C37 C -0.0007(4) 0.6471(3) -0.13538(17) 0.0185(8) Uani 1 1 d . . .
H37A H -0.0336 0.6761 -0.1726 0.022 Uiso 1 1 calc R . .
H37B H 0.0310 0.5677 -0.1399 0.022 Uiso 1 1 calc R . .
C38 C -0.1077(4) 0.6851(3) -0.08140(17) 0.0202(8) Uani 1 1 d . . .
H38A H -0.1422 0.7645 -0.0771 0.024 Uiso 1 1 calc R . .
H38B H -0.1785 0.6583 -0.0857 0.024 Uiso 1 1 calc R . .
C39 C -0.1122(4) 0.6774(3) 0.02874(18) 0.0186(8) Uani 1 1 d . . .
C40 C -0.0403(4) 0.6383(3) 0.07567(18) 0.0208(8) Uani 1 1 d . . .
H40 H 0.0454 0.5902 0.0666 0.025 Uiso 1 1 calc R . .
C41 C -0.0965(4) 0.6708(3) 0.13557(18) 0.0192(8) Uani 1 1 d . . .
H41 H -0.0476 0.6451 0.1669 0.023 Uiso 1 1 calc R . .
C42 C -0.2243(4) 0.7410(3) 0.15024(17) 0.0185(8) Uani 1 1 d . . .
C43 C -0.2960(4) 0.7797(3) 0.10270(17) 0.0196(8) Uani 1 1 d . . .
H43 H -0.3820 0.8270 0.1119 0.024 Uiso 1 1 calc R . .
C44 C -0.2403(4) 0.7484(3) 0.04192(17) 0.0196(8) Uani 1 1 d . . .
H44 H -0.2883 0.7747 0.0104 0.023 Uiso 1 1 calc R . .
C45 C -0.2814(4) 0.7753(3) 0.21635(19) 0.0216(9) Uani 1 1 d . . .
C46 C 0.0876(4) 0.8009(3) -0.14788(17) 0.0191(8) Uani 1 1 d . . .
H46A H 0.1161 0.7966 -0.1919 0.023 Uiso 1 1 calc R . .
H46B H -0.0050 0.8436 -0.1397 0.023 Uiso 1 1 calc R . .
C47 C 0.1624(4) 0.8567(3) -0.11628(17) 0.0187(8) Uani 1 1 d . . .
H47A H 0.2558 0.8176 -0.1261 0.022 Uiso 1 1 calc R . .
H47B H 0.1444 0.9315 -0.1288 0.022 Uiso 1 1 calc R . .
C48 C 0.1725(4) 0.8995(3) -0.01213(17) 0.0176(8) Uani 1 1 d . . .
C49 C 0.1258(4) 0.8970(3) 0.05015(17) 0.0176(8) Uani 1 1 d . . .
H49 H 0.0622 0.8655 0.0623 0.021 Uiso 1 1 calc R . .
C50 C 0.1739(4) 0.9411(3) 0.09350(17) 0.0167(8) Uani 1 1 d . . .
H50 H 0.1429 0.9388 0.1350 0.020 Uiso 1 1 calc R . .
C51 C 0.2695(4) 0.9896(3) 0.07596(17) 0.0157(8) Uani 1 1 d . . .
C52 C 0.3153(4) 0.9913(3) 0.01359(17) 0.0186(8) Uani 1 1 d . . .
H52 H 0.3786 1.0232 0.0014 0.022 Uiso 1 1 calc R . .
C53 C 0.2681(4) 0.9461(3) -0.03090(18) 0.0196(8) Uani 1 1 d . . .
H53 H 0.2999 0.9470 -0.0724 0.024 Uiso 1 1 calc R . .
C54 C 0.3177(4) 1.0407(3) 0.12386(17) 0.0189(8) Uani 1 1 d . . .
OW7 O -0.4006(3) 1.3031(2) 0.29436(14) 0.0363(8) Uani 1 1 d . . .
H1W1 H -0.4619 1.3391 0.2712 0.044 Uiso 1 1 d . . .
H2W1 H -0.3907 1.2374 0.2808 0.044 Uiso 1 1 d . . .
OW6 O -0.1376 1.2915 0.2897 0.033 Uani 1 1 d . . .
H1W2 H -0.2227 1.2915 0.3001 0.039 Uiso 1 1 d . . .
H2W2 H -0.1322 1.3627 0.2881 0.039 Uiso 1 1 d . . .
OW5 O 0.0696 1.0879 0.2726 0.037 Uani 1 1 d . . .
OW4 O -0.0583 0.9587 0.2275 0.034 Uani 1 1 d . . .
H1W4 H -0.0150 1.0056 0.2457 0.041 Uiso 1 1 d . . .
H2W4 H -0.1549 0.9773 0.2481 0.041 Uiso 1 1 d . . .
OW8 O 0.2999 0.8273 0.2292 0.029 Uani 1 1 d . . .
H1W5 H 0.3773 0.7676 0.2211 0.035 Uiso 1 1 d . . .
H2W5 H 0.3028 0.8619 0.2557 0.035 Uiso 1 1 d . . .
OW9 O 0.4868 0.6272 0.2158 0.027 Uani 1 1 d . . .
H1W6 H 0.4747 0.6910 0.2004 0.032 Uiso 1 1 d . . .
H2W6 H 0.5206 0.6154 0.2509 0.032 Uiso 1 1 d . . .
OW3 O 0.1118 0.7364 0.2076 0.036 Uani 1 1 d . . .
H1W7 H 0.1777 0.7535 0.2207 0.043 Uiso 1 1 d . . .
H2W7 H 0.0334 0.7986 0.2076 0.043 Uiso 1 1 d . . .
OW2 O 0.0942 0.5263 0.2356 0.036 Uani 1 1 d . . .
H1W8 H 0.1597 0.4701 0.2454 0.044 Uiso 1 1 d . . .
H2W8 H 0.1342 0.5623 0.2224 0.044 Uiso 1 1 d . . .
OW1 O -0.1454(3) 0.4997(2) 0.27125(15) 0.0379(8) Uani 1 1 d . . .
H1W9 H -0.0869 0.5281 0.2680 0.045 Uiso 1 1 d . . .
H2W9 H -0.2262 0.5642 0.2841 0.045 Uiso 1 1 d . . .
OW11 O -0.6433(3) 0.9623(2) 0.31178(12) 0.0235(6) Uani 1 1 d . . .
1W11 H -0.6346 1.0269 0.2925 0.028 Uiso 1 1 d . . .
2W11 H -0.6756 0.9399 0.2907 0.028 Uiso 1 1 d . . .
2W10 H 0.599(4) -0.019(3) 0.1903(18) 0.010(11) Uiso 1 1 d . . .
1W10 H 0.616(5) 0.055(4) 0.218(2) 0.050(19) Uiso 1 1 d . . .
H1W3 H 0.146(6) 1.079(5) 0.240(3) 0.10(2) Uiso 1 1 d . . .
H2W3 H 0.012(6) 1.166(5) 0.285(3) 0.084(19) Uiso 1 1 d . . .

loop_
_atom_site_aniso_label
_atom_site_aniso_U_11
_atom_site_aniso_U_22
_atom_site_aniso_U_33
_atom_site_aniso_U_23
_atom_site_aniso_U_13
_atom_site_aniso_U_12
Zn1 0.0199(2) 0.0130(2) 0.0116(2) 0.00216(16) -0.00325(17) -0.00628(18)
Zn2 0.0258(3) 0.0167(2) 0.0128(2) 0.00297(17) -0.00326(19) -0.0088(2)
O1 0.0218(15) 0.0220(14) 0.0123(13) -0.0004(11) 0.0007(11) -0.0021(12)
O2 0.0283(16) 0.0162(14) 0.0152(14) 0.0001(11) 0.0007(12) -0.0051(12)
O3 0.0294(16) 0.0219(15) 0.0159(14) 0.0000(11) -0.0039(12) -0.0055(13)
O4 0.0276(16) 0.0194(14) 0.0194(15) 0.0060(11) -0.0104(12) -0.0061(12)
O5 0.0406(19) 0.0344(18) 0.0274(17) 0.0108(14) -0.0150(15) -0.0155(15)
O6 0.045(2) 0.0296(18) 0.0227(17) 0.0115(14) 0.0072(14) -0.0019(15)
O7 0.0262(15) 0.0274(15) 0.0139(14) 0.0040(11) -0.0036(12) -0.0135(13)
O8 0.043(2) 0.043(2) 0.0266(17) -0.0075(14) -0.0009(14) -0.0270(17)
O9 0.0259(16) 0.0283(16) 0.0209(16) -0.0018(12) -0.0078(13) -0.0046(13)
O10 0.0238(15) 0.0191(14) 0.0159(14) 0.0017(11) -0.0092(11) -0.0062(12)
O11 0.0216(15) 0.0157(14) 0.0249(15) 0.0069(11) -0.0059(12) -0.0104(12)
O12 0.0331(17) 0.0203(14) 0.0148(14) 0.0036(11) -0.0069(12) -0.0076(13)
O13 0.0187(14) 0.0213(14) 0.0140(14) 0.0031(11) 0.0007(11) -0.0010(12)
O14 0.0392(18) 0.0312(17) 0.0163(15) 0.0016(12) -0.0070(13) -0.0124(15)
O15 0.0288(16) 0.0169(14) 0.0167(14) -0.0009(11) -0.0022(12) -0.0070(12)
O16 0.0247(15) 0.0193(14) 0.0117(13) 0.0006(11) -0.0026(11) -0.0120(12)
O17 0.0429(19) 0.0269(16) 0.0189(15) 0.0035(12) -0.0112(14) -0.0172(15)
O18 0.0279(16) 0.0211(14) 0.0196(15) 0.0009(11) -0.0074(12) -0.0137(13)
OW10 0.0264(16) 0.0113(15) 0.0183(16) 0.0001(12) -0.0049(12) -0.0063(12)
N1 0.0164(16) 0.0212(17) 0.0130(16) 0.0027(13) -0.0018(13) -0.0050(14)
N2 0.0156(16) 0.0151(15) 0.0140(16) -0.0001(12) -0.0026(13) -0.0073(13)
C1 0.018(2) 0.025(2) 0.017(2) -0.0023(16) -0.0046(16) -0.0086(17)
C2 0.022(2) 0.033(2) 0.019(2) 0.0038(18) -0.0054(17) -0.0125(19)
C3 0.021(2) 0.020(2) 0.0136(19) -0.0013(15) -0.0010(15) -0.0114(17)
C4 0.019(2) 0.023(2) 0.017(2) 0.0018(16) -0.0049(16) -0.0032(17)
C5 0.018(2) 0.019(2) 0.021(2) -0.0003(16) 0.0015(16) -0.0005(17)
C6 0.022(2) 0.0155(19) 0.020(2) 0.0026(15) -0.0066(16) -0.0093(16)
C7 0.021(2) 0.020(2) 0.019(2) 0.0033(16) -0.0071(16) -0.0087(17)
C8 0.018(2) 0.0164(19) 0.020(2) -0.0019(16) 0.0007(16) -0.0041(16)
C9 0.024(2) 0.0165(19) 0.019(2) -0.0040(16) 0.0004(17) -0.0097(17)
C10 0.019(2) 0.023(2) 0.016(2) 0.0003(16) -0.0023(16) -0.0043(17)
C11 0.022(2) 0.021(2) 0.019(2) -0.0003(16) -0.0050(17) -0.0045(17)
C12 0.018(2) 0.020(2) 0.023(2) 0.0073(16) -0.0091(17) -0.0078(17)
C13 0.023(2) 0.020(2) 0.023(2) 0.0034(17) -0.0067(17) -0.0053(17)
C14 0.025(2) 0.026(2) 0.021(2) 0.0011(17) -0.0050(17) -0.0076(18)
C15 0.018(2) 0.021(2) 0.026(2) 0.0090(17) -0.0062(17) -0.0057(17)
C16 0.025(2) 0.020(2) 0.027(2) 0.0066(17) -0.0033(18) -0.0068(18)
C17 0.029(2) 0.018(2) 0.025(2) -0.0018(17) -0.0036(18) -0.0074(18)
C18 0.022(2) 0.021(2) 0.026(2) 0.0012(17) 0.0019(18) -0.0110(18)
C19 0.019(2) 0.026(2) 0.0131(19) 0.0035(16) -0.0020(16) -0.0039(17)
C20 0.026(2) 0.023(2) 0.014(2) 0.0013(16) -0.0018(16) -0.0094(18)
C21 0.022(2) 0.0163(19) 0.017(2) -0.0002(15) -0.0034(16) -0.0024(16)
C22 0.028(2) 0.026(2) 0.013(2) 0.0021(16) 0.0014(16) -0.0104(18)
C23 0.022(2) 0.020(2) 0.025(2) -0.0038(17) 0.0011(17) -0.0114(17)
C24 0.020(2) 0.0151(19) 0.023(2) -0.0038(16) -0.0087(17) -0.0009(16)
C25 0.026(2) 0.020(2) 0.014(2) 0.0016(16) -0.0026(16) -0.0041(17)
C26 0.023(2) 0.0180(19) 0.017(2) 0.0002(16) -0.0021(16) -0.0074(17)
C27 0.022(2) 0.020(2) 0.026(2) -0.0077(17) -0.0026(18) -0.0005(17)
C28 0.0167(19) 0.0181(19) 0.017(2) -0.0009(15) 0.0000(15) -0.0040(16)
C29 0.020(2) 0.0175(19) 0.019(2) 0.0007(15) -0.0063(16) -0.0047(16)
C30 0.017(2) 0.021(2) 0.020(2) 0.0049(16) -0.0087(16) -0.0091(16)
C31 0.019(2) 0.021(2) 0.018(2) -0.0023(16) -0.0024(16) -0.0078(17)
C32 0.020(2) 0.0113(18) 0.026(2) -0.0003(16) -0.0032(17) -0.0062(16)
C33 0.0161(19) 0.0157(19) 0.022(2) 0.0013(15) -0.0032(16) -0.0099(16)
C34 0.022(2) 0.0180(19) 0.019(2) -0.0027(16) -0.0066(16) -0.0071(17)
C35 0.019(2) 0.0115(18) 0.025(2) -0.0015(15) -0.0074(17) -0.0009(16)
C36 0.0126(19) 0.021(2) 0.018(2) 0.0047(16) -0.0022(15) -0.0075(16)
C37 0.017(2) 0.021(2) 0.021(2) -0.0038(16) -0.0056(16) -0.0089(16)
C38 0.018(2) 0.026(2) 0.018(2) 0.0036(17) -0.0062(16) -0.0076(17)
C39 0.021(2) 0.019(2) 0.018(2) 0.0016(16) -0.0004(16) -0.0106(17)
C40 0.017(2) 0.018(2) 0.027(2) 0.0028(17) -0.0012(17) -0.0068(17)
C41 0.022(2) 0.018(2) 0.019(2) -0.0006(16) -0.0020(16) -0.0095(17)
C42 0.022(2) 0.0162(19) 0.018(2) 0.0023(15) -0.0031(16) -0.0066(16)
C43 0.017(2) 0.018(2) 0.021(2) -0.0001(16) -0.0003(16) -0.0043(16)
C44 0.022(2) 0.019(2) 0.017(2) 0.0021(16) -0.0079(17) -0.0045(17)
C45 0.029(2) 0.0127(19) 0.027(2) 0.0045(16) -0.0034(18) -0.0117(17)
C46 0.022(2) 0.020(2) 0.016(2) 0.0026(15) -0.0054(16) -0.0073(17)
C47 0.024(2) 0.0165(19) 0.0145(19) -0.0021(15) -0.0003(16) -0.0063(17)
C48 0.021(2) 0.0138(18) 0.019(2) 0.0010(15) -0.0081(16) -0.0044(16)
C49 0.018(2) 0.0166(19) 0.017(2) -0.0016(15) -0.0001(16) -0.0058(16)
C50 0.021(2) 0.0153(18) 0.0119(18) 0.0023(14) -0.0043(15) -0.0024(16)
C51 0.0155(19) 0.0125(18) 0.018(2) -0.0020(15) -0.0027(15) -0.0032(15)
C52 0.021(2) 0.019(2) 0.019(2) -0.0007(16) -0.0018(16) -0.0106(17)
C53 0.026(2) 0.021(2) 0.015(2) 0.0002(16) -0.0039(16) -0.0106(17)
C54 0.020(2) 0.0145(19) 0.018(2) -0.0017(15) -0.0057(16) 0.0016(16)
OW7 0.050(2) 0.0264(17) 0.041(2) 0.0087(14) -0.0255(17) -0.0157(16)
OW6 0.041 0.029 0.028 -0.001 -0.003 -0.012
OW5 0.033 0.039 0.036 0.007 -0.007 -0.009
OW4 0.031 0.035 0.034 0.005 -0.006 -0.006
OW8 0.034 0.032 0.030 0.005 -0.010 -0.018
OW9 0.031 0.026 0.022 -0.003 -0.002 -0.009
OW3 0.045 0.035 0.032 0.002 -0.009 -0.019
OW2 0.033 0.028 0.046 0.005 -0.006 -0.007
OW1 0.0315(18) 0.0269(17) 0.053(2) 0.0087(15) 0.0002(16) -0.0104(15)
OW11 0.0257(16) 0.0221(15) 0.0237(15) 0.0055(12) -0.0038(12) -0.0096(13)

loop_
_atom_type_symbol
_atom_type_description
_atom_type_scat_dispersion_real
_atom_type_scat_dispersion_imag
_atom_type_scat_source
C C 0.0033 0.0016 'International Tables Vol C Tables 4.2.6.8 and 6.1.1.4'
H H 0.0000 0.0000 'International Tables Vol C Tables 4.2.6.8 and 6.1.1.4'
N N 0.0061 0.0033 'International Tables Vol C Tables 4.2.6.8 and 6.1.1.4'
O O 0.0106 0.0060 'International Tables Vol C Tables 4.2.6.8 and 6.1.1.4'
Zn Zn 0.2839 1.4301 'International Tables Vol C Tables 4.2.6.8 and 6.1.1.4'

loop_
_geom_angle_atom_site_label_1
_geom_angle_atom_site_label_2
_geom_angle_atom_site_label_3
_geom_angle
_geom_angle_site_symmetry_1
_geom_angle_site_symmetry_3
_geom_angle_publ_flag
O11 Zn1 O2 111.64(11) . . ?
O11 Zn1 O18 108.24(11) . 1_545 ?
O2 Zn1 O18 133.82(11) . 1_545 ?
O11 Zn1 OW10 96.94(12) . . ?
O2 Zn1 OW10 93.71(12) . . ?
O18 Zn1 OW10 103.75(12) 1_545 . ?
O6 Zn2 O8 98.33(14) . . ?
O6 Zn2 O15 131.35(12) . . ?
O8 Zn2 O15 122.89(12) . . ?
O6 Zn2 OW11 102.54(12) . . ?
O8 Zn2 OW11 98.32(13) . . ?
O15 Zn2 OW11 96.28(11) . . ?
C3 O1 C2 119.1(3) . . ?
C9 O2 Zn1 109.1(2) . . ?
C12 O4 C11 118.2(3) . . ?
C18 O6 Zn2 120.2(3) . . ?
C21 O7 C20 116.4(3) 1_545 . ?
C27 O8 Zn2 133.7(3) . . ?
C30 O10 C29 117.4(3) . . ?
C36 O11 Zn1 132.2(3) . . ?
C39 O13 C38 119.2(3) . . ?
C45 O15 Zn2 107.9(2) . . ?
C48 O16 C47 117.3(3) . . ?
C54 O18 Zn1 106.7(2) . 1_565 ?
C19 N1 C1 111.5(3) . . ?
C19 N1 C10 112.2(3) . . ?
C1 N1 C10 112.8(3) . . ?
C28 N2 C37 112.6(3) . . ?
C28 N2 C46 112.6(3) . . ?
C37 N2 C46 111.3(3) . . ?
C2 C1 N1 108.3(3) . . ?
O1 C2 C1 105.1(3) . . ?
O1 C3 C8 115.3(3) . . ?
O1 C3 C4 124.2(3) . . ?
C8 C3 C4 120.5(4) . . ?
C3 C4 C5 119.1(3) . . ?
C4 C5 C6 121.3(4) . . ?
C5 C6 C7 118.2(4) . . ?
C5 C6 C9 120.1(4) . . ?
C7 C6 C9 121.6(3) . . ?
C8 C7 C6 121.2(4) . . ?
C7 C8 C3 119.6(4) . . ?
O3 C9 O2 120.8(4) . . ?
O3 C9 C6 122.7(4) . . ?
O2 C9 C6 116.5(3) . . ?
N1 C10 C11 109.3(3) . . ?
O4 C11 C10 104.1(3) . . ?
O4 C12 C13 114.5(3) . . ?
O4 C12 C17 124.4(4) . . ?
C13 C12 C17 121.0(4) . . ?
C12 C13 C14 119.6(4) . . ?
C15 C14 C13 119.4(4) . . ?
C16 C15 C14 120.3(4) . . ?
C16 C15 C18 120.9(4) . . ?
C14 C15 C18 118.7(4) . . ?
C15 C16 C17 120.4(4) . . ?
C12 C17 C16 119.2(4) . . ?
O5 C18 O6 126.3(4) . . ?
O5 C18 C15 118.1(4) . . ?
O6 C18 C15 115.6(4) . . ?
N1 C19 C20 109.4(3) . . ?
O7 C20 C19 105.2(3) . . ?
O7 C21 C26 115.6(3) 1_565 . ?
O7 C21 C22 123.9(3) 1_565 . ?
C26 C21 C22 120.5(4) . . ?
C23 C22 C21 118.6(4) . . ?
C22 C23 C24 121.6(4) . . ?
C25 C24 C23 118.6(3) . . ?
C25 C24 C27 121.5(4) . . ?
C23 C24 C27 119.8(4) . . ?
C26 C25 C24 120.8(4) . . ?
C25 C26 C21 119.8(4) . . ?
O8 C27 O9 124.7(4) . . ?
O8 C27 C24 116.0(4) . . ?
O9 C27 C24 119.4(4) . . ?
N2 C28 C29 109.4(3) . . ?
O10 C29 C28 104.9(3) . . ?
O10 C30 C31 124.0(4) . . ?
O10 C30 C35 115.3(3) . . ?
C31 C30 C35 120.7(3) . . ?
C30 C31 C32 119.3(4) . . ?
C31 C32 C33 121.2(4) . . ?
C32 C33 C34 118.1(3) . . ?
C32 C33 C36 120.7(3) . . ?
C34 C33 C36 121.2(4) . . ?
C35 C34 C33 121.3(4) . . ?
C34 C35 C30 119.3(4) . . ?
O12 C36 O11 124.2(3) . . ?
O12 C36 C33 119.2(3) . . ?
O11 C36 C33 116.5(3) . . ?
C38 C37 N2 108.9(3) . . ?
O13 C38 C37 104.7(3) . . ?
O13 C39 C44 124.3(3) . . ?
O13 C39 C40 115.2(4) . . ?
C44 C39 C40 120.5(4) . . ?
C41 C40 C39 119.6(4) . . ?
C40 C41 C42 121.2(4) . . ?
C41 C42 C43 118.7(4) . . ?
C41 C42 C45 119.5(3) . . ?
C43 C42 C45 121.8(4) . . ?
C44 C43 C42 120.7(4) . . ?
C39 C44 C43 119.1(3) . . ?
O14 C45 O15 121.9(4) . . ?
O14 C45 C42 122.5(4) . . ?
O15 C45 C42 115.6(3) . . ?
C47 C46 N2 110.6(3) . . ?
O16 C47 C46 105.3(3) . . ?
O16 C48 C53 123.7(3) . . ?
O16 C48 C49 115.7(3) . . ?
C53 C48 C49 120.6(3) . . ?
C50 C49 C48 120.0(3) . . ?
C49 C50 C51 120.7(3) . . ?
C52 C51 C50 118.6(3) . . ?
C52 C51 C54 121.3(3) . . ?
C50 C51 C54 120.0(3) . . ?
C53 C52 C51 121.2(3) . . ?
C48 C53 C52 118.8(4) . . ?
O17 C54 O18 122.6(4) . . ?
O17 C54 C51 119.2(3) . . ?
O18 C54 C51 118.2(3) . . ?

loop_
_geom_bond_atom_site_label_1
_geom_bond_atom_site_label_2
_geom_bond_distance
_geom_bond_site_symmetry_2
_geom_bond_publ_flag
Zn1 O11 1.948(2) . ?
Zn1 O2 1.961(3) . ?
Zn1 O18 1.978(3) 1_545 ?
Zn1 OW10 2.027(3) . ?
Zn2 O6 1.922(3) . ?
Zn2 O8 1.929(3) . ?
Zn2 O15 1.954(3) . ?
Zn2 OW11 2.020(3) . ?
O1 C3 1.372(4) . ?
O1 C2 1.436(4) . ?
O2 C9 1.290(5) . ?
O3 C9 1.246(4) . ?
O4 C12 1.377(4) . ?
O4 C11 1.429(4) . ?
O5 C18 1.236(5) . ?
O6 C18 1.250(5) . ?
O7 C21 1.372(4) 1_545 ?
O7 C20 1.436(4) . ?
O8 C27 1.264(5) . ?
O9 C27 1.269(5) . ?
O10 C30 1.378(4) . ?
O10 C29 1.436(4) . ?
O11 C36 1.264(4) . ?
O12 C36 1.244(4) . ?
O13 C39 1.379(5) . ?
O13 C38 1.430(4) . ?
O14 C45 1.220(4) . ?
O15 C45 1.300(5) . ?
O16 C48 1.365(4) . ?
O16 C47 1.436(4) . ?
O17 C54 1.246(4) . ?
O18 C54 1.265(4) . ?
O18 Zn1 1.978(3) 1_565 ?
N1 C19 1.505(5) . ?
N1 C1 1.507(5) . ?
N1 C10 1.511(5) . ?
N2 C28 1.499(5) . ?
N2 C37 1.510(4) . ?
N2 C46 1.511(5) . ?
C1 C2 1.505(5) . ?
C3 C8 1.386(5) . ?
C3 C4 1.386(5) . ?
C4 C5 1.388(5) . ?
C5 C6 1.389(5) . ?
C6 C7 1.393(5) . ?
C6 C9 1.488(5) . ?
C7 C8 1.378(5) . ?
C10 C11 1.511(5) . ?
C12 C13 1.381(5) . ?
C12 C17 1.382(5) . ?
C13 C14 1.397(5) . ?
C14 C15 1.386(6) . ?
C15 C16 1.382(6) . ?
C15 C18 1.530(5) . ?
C16 C17 1.387(5) . ?
C19 C20 1.507(5) . ?
C21 O7 1.372(4) 1_565 ?
C21 C26 1.391(5) . ?
C21 C22 1.392(5) . ?
C22 C23 1.384(5) . ?
C23 C24 1.395(5) . ?
C24 C25 1.385(5) . ?
C24 C27 1.490(5) . ?
C25 C26 1.379(5) . ?
C28 C29 1.520(5) . ?
C30 C31 1.379(5) . ?
C30 C35 1.394(5) . ?
C31 C32 1.388(5) . ?
C32 C33 1.392(5) . ?
C33 C34 1.401(5) . ?
C33 C36 1.510(5) . ?
C34 C35 1.374(5) . ?
C37 C38 1.495(5) . ?
C39 C44 1.386(5) . ?
C39 C40 1.387(5) . ?
C40 C41 1.373(5) . ?
C41 C42 1.383(5) . ?
C42 C43 1.397(5) . ?
C42 C45 1.502(5) . ?
C43 C44 1.387(5) . ?
C46 C47 1.507(5) . ?
C48 C53 1.392(5) . ?
C48 C49 1.395(5) . ?
C49 C50 1.372(5) . ?
C50 C51 1.404(5) . ?
C51 C52 1.393(5) . ?
C51 C54 1.500(5) . ?
C52 C53 1.393(5) . ?

loop_
_geom_torsion_atom_site_label_1
_geom_torsion_atom_site_label_2
_geom_torsion_atom_site_label_3
_geom_torsion_atom_site_label_4
_geom_torsion
_geom_torsion_site_symmetry_1
_geom_torsion_site_symmetry_2
_geom_torsion_site_symmetry_3
_geom_torsion_site_symmetry_4
_geom_torsion_publ_flag
O11 Zn1 O2 C9 68.9(3) . . . . ?
O18 Zn1 O2 C9 -79.1(3) 1_545 . . . ?
OW10 Zn1 O2 C9 167.8(2) . . . . ?
O8 Zn2 O6 C18 -136.6(3) . . . . ?
O15 Zn2 O6 C18 12.7(4) . . . . ?
OW11 Zn2 O6 C18 122.9(3) . . . . ?
O6 Zn2 O8 C27 150.2(4) . . . . ?
O15 Zn2 O8 C27 -2.6(5) . . . . ?
OW11 Zn2 O8 C27 -105.7(4) . . . . ?
O2 Zn1 O11 C36 -61.6(4) . . . . ?
O18 Zn1 O11 C36 94.6(3) 1_545 . . . ?
OW10 Zn1 O11 C36 -158.4(3) . . . . ?
O6 Zn2 O15 C45 -65.7(3) . . . . ?
O8 Zn2 O15 C45 77.4(3) . . . . ?
OW11 Zn2 O15 C45 -178.5(2) . . . . ?
C19 N1 C1 C2 81.3(4) . . . . ?
C10 N1 C1 C2 -151.4(3) . . . . ?
C3 O1 C2 C1 -168.4(3) . . . . ?
N1 C1 C2 O1 60.7(4) . . . . ?
C2 O1 C3 C8 -179.1(3) . . . . ?
C2 O1 C3 C4 0.8(5) . . . . ?
O1 C3 C4 C5 179.5(3) . . . . ?
C8 C3 C4 C5 -0.6(6) . . . . ?
C3 C4 C5 C6 0.4(6) . . . . ?
C4 C5 C6 C7 -0.4(6) . . . . ?
C4 C5 C6 C9 -179.7(3) . . . . ?
C5 C6 C7 C8 0.8(5) . . . . ?
C9 C6 C7 C8 -180.0(3) . . . . ?
C6 C7 C8 C3 -1.1(6) . . . . ?
O1 C3 C8 C7 -179.1(3) . . . . ?
C4 C3 C8 C7 1.0(6) . . . . ?
Zn1 O2 C9 O3 7.5(4) . . . . ?
Zn1 O2 C9 C6 -173.2(2) . . . . ?
C5 C6 C9 O3 -174.2(4) . . . . ?
C7 C6 C9 O3 6.6(6) . . . . ?
C5 C6 C9 O2 6.6(5) . . . . ?
C7 C6 C9 O2 -172.6(3) . . . . ?
C19 N1 C10 C11 -148.0(3) . . . . ?
C1 N1 C10 C11 85.1(4) . . . . ?
C12 O4 C11 C10 -172.5(3) . . . . ?
N1 C10 C11 O4 53.9(4) . . . . ?
C11 O4 C12 C13 170.8(3) . . . . ?
C11 O4 C12 C17 -11.5(5) . . . . ?
O4 C12 C13 C14 179.6(3) . . . . ?
C17 C12 C13 C14 1.8(6) . . . . ?
C12 C13 C14 C15 -1.0(6) . . . . ?
C13 C14 C15 C16 -0.2(6) . . . . ?
C13 C14 C15 C18 178.7(3) . . . . ?
C14 C15 C16 C17 0.5(6) . . . . ?
C18 C15 C16 C17 -178.4(4) . . . . ?
O4 C12 C17 C16 -179.0(3) . . . . ?
C13 C12 C17 C16 -1.5(6) . . . . ?
C15 C16 C17 C12 0.3(6) . . . . ?
Zn2 O6 C18 O5 -23.3(6) . . . . ?
Zn2 O6 C18 C15 154.6(3) . . . . ?
C16 C15 C18 O5 178.0(4) . . . . ?
C14 C15 C18 O5 -0.9(6) . . . . ?
C16 C15 C18 O6 -0.1(6) . . . . ?
C14 C15 C18 O6 -179.1(4) . . . . ?
C1 N1 C19 C20 -151.6(3) . . . . ?
C10 N1 C19 C20 80.7(4) . . . . ?
C21 O7 C20 C19 -175.0(3) 1_545 . . . ?
N1 C19 C20 O7 59.3(4) . . . . ?
O7 C21 C22 C23 -179.0(3) 1_565 . . . ?
C26 C21 C22 C23 1.1(6) . . . . ?
C21 C22 C23 C24 -1.4(6) . . . . ?
C22 C23 C24 C25 0.6(6) . . . . ?
C22 C23 C24 C27 178.2(4) . . . . ?
C23 C24 C25 C26 0.4(6) . . . . ?
C27 C24 C25 C26 -177.2(3) . . . . ?
C24 C25 C26 C21 -0.6(6) . . . . ?
O7 C21 C26 C25 179.9(3) 1_565 . . . ?
C22 C21 C26 C25 -0.2(6) . . . . ?
Zn2 O8 C27 O9 23.7(7) . . . . ?
Zn2 O8 C27 C24 -155.7(3) . . . . ?
C25 C24 C27 O8 169.1(4) . . . . ?
C23 C24 C27 O8 -8.5(5) . . . . ?
C25 C24 C27 O9 -10.3(6) . . . . ?
C23 C24 C27 O9 172.1(4) . . . . ?
C37 N2 C28 C29 -85.7(4) . . . . ?
C46 N2 C28 C29 147.4(3) . . . . ?
C30 O10 C29 C28 -177.9(3) . . . . ?
N2 C28 C29 O10 -54.7(4) . . . . ?
C29 O10 C30 C31 10.8(5) . . . . ?
C29 O10 C30 C35 -170.5(3) . . . . ?
O10 C30 C31 C32 180.0(3) . . . . ?
C35 C30 C31 C32 1.3(6) . . . . ?
C30 C31 C32 C33 -1.0(6) . . . . ?
C31 C32 C33 C34 0.4(5) . . . . ?
C31 C32 C33 C36 -179.2(3) . . . . ?
C32 C33 C34 C35 -0.1(6) . . . . ?
C36 C33 C34 C35 179.5(3) . . . . ?
C33 C34 C35 C30 0.4(6) . . . . ?
O10 C30 C35 C34 -179.8(3) . . . . ?
C31 C30 C35 C34 -1.0(6) . . . . ?
Zn1 O11 C36 O12 85.6(4) . . . . ?
Zn1 O11 C36 C33 -97.3(4) . . . . ?
C32 C33 C36 O12 173.1(3) . . . . ?
C34 C33 C36 O12 -6.5(5) . . . . ?
C32 C33 C36 O11 -4.3(5) . . . . ?
C34 C33 C36 O11 176.2(3) . . . . ?
C28 N2 C37 C38 145.6(3) . . . . ?
C46 N2 C37 C38 -86.8(4) . . . . ?
C39 O13 C38 C37 166.8(3) . . . . ?
N2 C37 C38 O13 -58.2(4) . . . . ?
C38 O13 C39 C44 7.7(5) . . . . ?
C38 O13 C39 C40 -172.9(3) . . . . ?
O13 C39 C40 C41 -179.9(3) . . . . ?
C44 C39 C40 C41 -0.5(6) . . . . ?
C39 C40 C41 C42 0.9(6) . . . . ?
C40 C41 C42 C43 -0.7(6) . . . . ?
C40 C41 C42 C45 -179.4(3) . . . . ?
C41 C42 C43 C44 0.1(6) . . . . ?
C45 C42 C43 C44 178.8(3) . . . . ?
O13 C39 C44 C43 179.3(3) . . . . ?
C40 C39 C44 C43 -0.1(6) . . . . ?
C42 C43 C44 C39 0.3(6) . . . . ?
Zn2 O15 C45 O14 -3.8(4) . . . . ?
Zn2 O15 C45 C42 177.6(2) . . . . ?
C41 C42 C45 O14 2.6(6) . . . . ?
C43 C42 C45 O14 -176.1(4) . . . . ?
C41 C42 C45 O15 -178.8(3) . . . . ?
C43 C42 C45 O15 2.5(5) . . . . ?
C28 N2 C46 C47 -75.2(4) . . . . ?
C37 N2 C46 C47 157.2(3) . . . . ?
C48 O16 C47 C46 178.9(3) . . . . ?
N2 C46 C47 O16 -56.8(4) . . . . ?
C47 O16 C48 C53 0.1(5) . . . . ?
C47 O16 C48 C49 179.5(3) . . . . ?
O16 C48 C49 C50 -179.2(3) . . . . ?
C53 C48 C49 C50 0.2(6) . . . . ?
C48 C49 C50 C51 0.4(5) . . . . ?
C49 C50 C51 C52 -0.5(5) . . . . ?
C49 C50 C51 C54 178.0(3) . . . . ?
C50 C51 C52 C53 0.1(5) . . . . ?
C54 C51 C52 C53 -178.5(3) . . . . ?
O16 C48 C53 C52 178.7(3) . . . . ?
C49 C48 C53 C52 -0.7(6) . . . . ?
C51 C52 C53 C48 0.6(6) . . . . ?
Zn1 O18 C54 O17 2.2(4) 1_565 . . . ?
Zn1 O18 C54 C51 -178.9(3) 1_565 . . . ?
C52 C51 C54 O17 -166.3(4) . . . . ?
C50 C51 C54 O17 15.2(5) . . . . ?
C52 C51 C54 O18 14.7(5) . . . . ?
C50 C51 C54 O18 -163.8(3) . . . . ?
